data_9000918
loop_
_publ_author_name
'Petersen, E. U.'
'Anovitz, L. M.'
'Essene, E. J.'

_publ_section_title
;
 Donpeacorite, (Mn,Mg)MgSi2O6, a new orthopyroxene and its proposed phase
 relations in the system MnSiO3-MgSiO3-FeSiO3
;
_journal_name_full 'American Mineralogist'
_journal_page_first 472
_journal_page_last 480
_journal_volume 69
_journal_year 1984
_chemical_formula_sum 'Mg1.47 Mn0.53 O6 Si2'
_chemical_name_mineral Donpeacorite
_space_group_IT_number 61
_symmetry_space_group_name_Hall '-P 2ac 2ab'
_symmetry_space_group_name_H-M 'P b c a'
_cell_angle_alpha 90
_cell_angle_beta 90
_cell_angle_gamma 90
_cell_formula_units_Z 8
_cell_length_a 18.384
_cell_length_b 8.878
_cell_length_c 5.226
_cell_volume 852.952
_database_code_amcsd 0000937
_exptl_crystal_density_diffrn 3.380
_cod_original_formula_sum 'Mg1.47 Mn.53 Si2 O6'
_cod_database_code 9000918

loop_
_space_group_symop_operation_xyz
x,y,z
x,1/2-y,1/2+z
-x,1/2+y,1/2-z
1/2-x,1/2+y,z
1/2+x,1/2-y,-z
1/2+x,y,1/2-z
1/2-x,-y,1/2+z
-x,-y,-z

loop_
_atom_site_aniso_label
_atom_site_aniso_U_11
_atom_site_aniso_U_22
_atom_site_aniso_U_33
_atom_site_aniso_U_12
_atom_site_aniso_U_13
_atom_site_aniso_U_23
Mg1 0.00873 0.00998 0.00761 0.00008 -0.00049 -0.00071
Mg2 0.01130 0.01358 0.00872 -0.00091 -0.00073 -0.00071
Mn2 0.01130 0.01358 0.00872 -0.00091 -0.00073 -0.00071
SiA 0.00959 0.00878 0.00719 -0.00058 -0.00078 0.00071
SiB 0.00770 0.00878 0.00830 -0.00083 -0.00063 0.00047
O1A 0.01164 0.01198 0.00844 0.00025 0.00097 -0.00188
O2A 0.00822 0.01118 0.01204 0.00083 0.00049 -0.00024
O3A 0.01233 0.01637 0.00982 0.00033 -0.00195 -0.00071
O1B 0.00993 0.01437 0.00567 0.00041 -0.00097 0.00071
O2B1 0.01370 0.01318 0.01646 0.00165 0.00049 0.00353
O2B2 0.01096 0.01717 0.01135 -0.00165 -0.00034 -0.00494

loop_
_atom_site_label
_atom_site_fract_x
_atom_site_fract_y
_atom_site_fract_z
_atom_site_occupancy
Mg1 0.37510 0.65430 0.87210 1.00000
Mg2 0.37760 0.48010 0.36840 0.47000
Mn2 0.37760 0.48010 0.36840 0.53000
SiA 0.27120 0.34130 0.04840 1.00000
SiB 0.47490 0.33820 0.79490 1.00000
O1A 0.18330 0.33790 0.04070 1.00000
O2A 0.30990 0.50220 0.04670 1.00000
O3A 0.30170 0.22920 0.82220 1.00000
O1B 0.56320 0.34020 0.79810 1.00000
O2B1 0.43490 0.48720 0.70280 1.00000
O2B2 0.44750 0.20500 0.59020 1.00000

loop_
_cod_changelog_entry_id
_cod_changelog_entry_author
_cod_changelog_entry_date
_cod_changelog_entry_text
1
;cod-tools version 3.10.1
Id: cif_fix_AMCSD_atom_labels 10224 2024-08-07 11:09:31Z saulius
;
2024-08-07T19:38:07+03:00
;Changed the following '_atom_site_label' values:
the first duplicated label 'O2B'  converted to 'O2B1'
duplicated label 'O2B' at index 10 converted to 'O2B2'
;

loop_
_cod_related_entry_id
_cod_related_entry_database
_cod_related_entry_code
1 AMCSD 0000937
